data_7101947
loop_
_publ_author_name
'Lopez, Maria Elena'
'Edie, Michael J'
'Ellis, David'
'Horneber, Anke'
'Macgregor, Stuart A'
'Rosair, Georgina M'
'Welch, Alan J'

_publ_section_title
;
 Symmetric and asymmetric 13-vertex bimetallacarboranes by polyhedral
 expansion.
;
_journal_issue 22
_journal_name_full 'Chemical communications (Cambridge, England)'
_journal_page_first 2243
_journal_page_last 2245
_journal_paper_doi 10.1039/b703822d
_journal_year 2007
_chemical_formula_sum 'C12 H21 B9 Co2'
_chemical_formula_weight 380.44
_chemical_name_systematic
;
?
;
_space_group_IT_number 15
_symmetry_cell_setting monoclinic
_symmetry_space_group_name_Hall '-C 2yc'
_symmetry_space_group_name_H-M 'C 1 2/c 1'
_atom_sites_solution_hydrogens geom
_atom_sites_solution_primary direct
_atom_sites_solution_secondary difmap
_audit_creation_method SHELXL-97
_cell_angle_alpha 90.00
_cell_angle_beta 107.989(2)
_cell_angle_gamma 90.00
_cell_formula_units_Z 8
_cell_length_a 32.4745(17)
_cell_length_b 7.8181(4)
_cell_length_c 13.5715(7)
_cell_measurement_reflns_used 3910
_cell_measurement_temperature 100(2)
_cell_measurement_theta_max 33.41
_cell_measurement_theta_min 2.64
_cell_volume 3277.2(3)
_computing_cell_refinement 'Bruker SMART'
_computing_data_collection 'Bruker SMART'
_computing_data_reduction 'Bruker SAINT'
_computing_molecular_graphics 'Bruker SHELXTL'
_computing_publication_material 'Bruker SHELXTL'
_computing_structure_refinement 'SHELXL-97 (Sheldrick, 1997)'
_computing_structure_solution 'SHELXS-97 (Sheldrick, 1990)'
_diffrn_ambient_temperature 100(2)
_diffrn_measured_fraction_theta_full 1.000
_diffrn_measured_fraction_theta_max 0.990
_diffrn_measurement_device_type 'CCD area detector'
_diffrn_measurement_method 'phi and omega scans'
_diffrn_radiation_monochromator graphite
_diffrn_radiation_source 'fine-focus sealed tube'
_diffrn_radiation_type MoK\a
_diffrn_radiation_wavelength 0.71073
_diffrn_reflns_av_R_equivalents 0.0500
_diffrn_reflns_av_sigmaI/netI 0.0596
_diffrn_reflns_limit_h_max 50
_diffrn_reflns_limit_h_min -50
_diffrn_reflns_limit_k_max 10
_diffrn_reflns_limit_k_min -12
_diffrn_reflns_limit_l_max 19
_diffrn_reflns_limit_l_min -21
_diffrn_reflns_number 19685
_diffrn_reflns_theta_full 25.00
_diffrn_reflns_theta_max 33.61
_diffrn_reflns_theta_min 2.64
_exptl_absorpt_coefficient_mu 2.009
_exptl_absorpt_correction_T_max 0.818
_exptl_absorpt_correction_T_min 0.661
_exptl_absorpt_correction_type multi-scan
_exptl_absorpt_process_details 'SADABS (Bruker, 2002)'
_exptl_crystal_colour red
_exptl_crystal_density_diffrn 1.542
_exptl_crystal_density_method 'not measured'
_exptl_crystal_description plate
_exptl_crystal_F_000 1536
_exptl_crystal_size_max 0.38
_exptl_crystal_size_mid 0.22
_exptl_crystal_size_min 0.10
_refine_diff_density_max 0.820
_refine_diff_density_min -0.723
_refine_diff_density_rms 0.107
_refine_ls_extinction_method none
_refine_ls_goodness_of_fit_ref 1.014
_refine_ls_hydrogen_treatment mixed
_refine_ls_matrix_type full
_refine_ls_number_parameters 251
_refine_ls_number_reflns 6416
_refine_ls_number_restraints 0
_refine_ls_restrained_S_all 1.014
_refine_ls_R_factor_all 0.0718
_refine_ls_R_factor_gt 0.0391
_refine_ls_shift/su_max 0.001
_refine_ls_shift/su_mean 0.000
_refine_ls_structure_factor_coef Fsqd
_refine_ls_weighting_details 'calc w=1/[\s^2^(Fo^2^)+(0.0354P)^2^+1.9450P] where P=(Fo^2^+2Fc^2^)/3'
_refine_ls_weighting_scheme calc
_refine_ls_wR_factor_gt 0.0778
_refine_ls_wR_factor_ref 0.0887
_reflns_number_gt 4493
_reflns_number_total 6416
_reflns_threshold_expression >2sigma(I)
_cod_data_source_file b703822d.txt
_cod_data_source_block x81364cmpd4
_cod_depositor_comments
;
The following automatic conversions were performed:
'_symmetry_cell_setting' value 'Monoclinic' changed to 'monoclinic'
according to '/home/saulius/struct/CIF-dictionaries/cif_core.dic'
dictionary named 'cif_core.dic' version 2.4.1 from 2010-06-29.

Automatic conversion script
Id: cif_fix_enum 1527 2010-12-29 10:47:43Z saulius 
;
_cod_original_sg_symbol_H-M C2/c
_cod_database_code 7101947

loop_
_symmetry_equiv_pos_as_xyz
'x, y, z'
'-x, y, -z+1/2'
'x+1/2, y+1/2, z'
'-x+1/2, y+1/2, -z+1/2'
'-x, -y, -z'
'x, -y, z-1/2'
'-x+1/2, -y+1/2, -z'
'x+1/2, -y+1/2, z-1/2'

loop_
_atom_site_label
_atom_site_type_symbol
_atom_site_fract_x
_atom_site_fract_y
_atom_site_fract_z
_atom_site_U_iso_or_equiv
_atom_site_adp_type
_atom_site_occupancy
_atom_site_symmetry_multiplicity
_atom_site_calc_flag
_atom_site_refinement_flags
_atom_site_disorder_assembly
_atom_site_disorder_group
Co4 Co 0.180364(8) 0.45137(3) 0.32325(2) 0.01348(6) Uani 1 1 d . . .
Co5 Co 0.081558(8) 0.23529(4) 0.17511(2) 0.01598(7) Uani 1 1 d . . .
B1 B 0.13658(8) 0.3792(4) 0.18156(18) 0.0311(7) Uani 1 1 d . A .
H1 H 0.1384(9) 0.437(3) 0.117(2) 0.037 Uiso 1 1 d . . .
C2 C 0.10974(8) 0.4673(3) 0.24686(17) 0.0273(5) Uani 1 1 d . A .
H2 H 0.0961(8) 0.577(3) 0.216(2) 0.033 Uiso 1 1 d . . .
C3A C 0.1483(4) 0.175(4) 0.2114(7) 0.027(5) Uani 0.33(3) 1 d P A 1
C3B C 0.1631(5) 0.2339(8) 0.2281(7) 0.035(2) Uani 0.67(3) 1 d P A 2
H3B H 0.1769(9) 0.167(4) 0.178(2) 0.042 Uiso 1 1 d . B 2
B6 B 0.12661(7) 0.4731(3) 0.37834(17) 0.0182(4) Uani 1 1 d . A .
H6 H 0.1218(7) 0.594(3) 0.4066(18) 0.022 Uiso 1 1 d . . .
B7 B 0.18088(7) 0.1800(3) 0.34882(18) 0.0192(4) Uani 1 1 d . A .
H7 H 0.2114(8) 0.109(3) 0.3735(18) 0.023 Uiso 1 1 d . . .
B8 B 0.13132(8) 0.0742(4) 0.2720(2) 0.0273(6) Uani 1 1 d . A .
H8 H 0.1331(8) -0.053(3) 0.246(2) 0.033 Uiso 1 1 d . . .
B9 B 0.07791(7) 0.3644(3) 0.30703(17) 0.0181(4) Uani 1 1 d . A .
H9 H 0.0491(8) 0.425(3) 0.3063(18) 0.022 Uiso 1 1 d . . .
B10 B 0.16580(7) 0.3146(3) 0.43990(17) 0.0174(4) Uani 1 1 d . A .
H10 H 0.1890(7) 0.338(3) 0.5184(17) 0.021 Uiso 1 1 d . . .
B11 B 0.08875(7) 0.1395(3) 0.32235(19) 0.0213(5) Uani 1 1 d . A .
H11 H 0.0649(8) 0.048(3) 0.3281(19) 0.026 Uiso 1 1 d . . .
B12 B 0.11049(7) 0.2822(3) 0.42729(17) 0.0210(5) Uani 1 1 d . . .
H12 H 0.0979(8) 0.289(3) 0.4911(18) 0.025 Uiso 1 1 d . . .
B13 B 0.14204(7) 0.1101(3) 0.40732(19) 0.0201(5) Uani 1 1 d . A .
H13 H 0.1503(8) 0.006(3) 0.4596(18) 0.024 Uiso 1 1 d . . .
C40 C 0.20117(7) 0.6618(3) 0.25858(17) 0.0248(5) Uani 1 1 d . A .
H40 H 0.1854 0.7204 0.1972 0.030 Uiso 1 1 calc R . .
C41 C 0.22930(7) 0.5217(3) 0.2643(2) 0.0311(5) Uani 1 1 d . A .
H41 H 0.2357 0.4694 0.2075 0.037 Uiso 1 1 calc R . .
C42 C 0.24618(7) 0.4736(3) 0.3689(2) 0.0333(6) Uani 1 1 d . A .
H42 H 0.2661 0.3832 0.3953 0.040 Uiso 1 1 calc R . .
C43 C 0.22849(8) 0.5824(3) 0.42747(19) 0.0306(5) Uani 1 1 d . A .
H43 H 0.2343 0.5783 0.5005 0.037 Uiso 1 1 calc R . .
C44 C 0.20050(7) 0.6995(3) 0.35894(18) 0.0253(5) Uani 1 1 d . A .
H44 H 0.1842 0.7876 0.3777 0.030 Uiso 1 1 calc R . .
C50 C 0.05233(8) 0.3053(4) 0.02193(17) 0.0370(6) Uani 1 1 d . A .
H50 H 0.0602 0.3993 -0.0128 0.044 Uiso 1 1 calc R . .
C51 C 0.02243(7) 0.3099(4) 0.07560(18) 0.0353(6) Uani 1 1 d . A .
H51 H 0.0063 0.4074 0.0837 0.042 Uiso 1 1 calc R . .
C52 C 0.01998(8) 0.1489(5) 0.11558(19) 0.0451(8) Uani 1 1 d . A .
H52 H 0.0019 0.1163 0.1557 0.054 Uiso 1 1 calc R . .
C53 C 0.04904(11) 0.0420(4) 0.0860(3) 0.0606(11) Uani 1 1 d . A .
H53 H 0.0543 -0.0756 0.1029 0.073 Uiso 1 1 calc R . .
C54 C 0.06885(8) 0.1416(5) 0.0270(2) 0.0483(9) Uani 1 1 d . A .
H54 H 0.0898 0.1032 -0.0039 0.058 Uiso 1 1 calc R . .

loop_
_atom_site_aniso_label
_atom_site_aniso_U_11
_atom_site_aniso_U_22
_atom_site_aniso_U_33
_atom_site_aniso_U_23
_atom_site_aniso_U_13
_atom_site_aniso_U_12
Co4 0.01328(11) 0.01414(13) 0.01313(12) 0.00035(10) 0.00425(9) -0.00143(10)
Co5 0.01239(11) 0.02170(15) 0.01310(12) -0.00223(11) 0.00282(9) -0.00154(10)
B1 0.0277(12) 0.0537(19) 0.0100(10) 0.0013(11) 0.0031(9) -0.0219(12)
C2 0.0360(12) 0.0264(13) 0.0190(10) 0.0014(9) 0.0076(9) -0.0036(10)
C3A 0.017(4) 0.043(11) 0.020(4) -0.003(4) 0.005(3) 0.006(5)
C3B 0.063(5) 0.020(2) 0.035(3) -0.008(2) 0.034(3) -0.014(3)
B6 0.0177(9) 0.0220(12) 0.0152(10) -0.0013(9) 0.0058(8) 0.0033(9)
B7 0.0210(10) 0.0178(11) 0.0214(11) -0.0002(9) 0.0103(9) -0.0011(9)
B8 0.0196(10) 0.0285(14) 0.0269(12) -0.0082(11) -0.0029(9) 0.0078(10)
B9 0.0153(9) 0.0227(12) 0.0166(10) -0.0005(9) 0.0053(8) 0.0028(8)
B10 0.0174(9) 0.0223(12) 0.0123(9) 0.0009(8) 0.0044(8) 0.0003(9)
B11 0.0166(9) 0.0235(12) 0.0213(11) 0.0065(10) 0.0024(8) -0.0025(9)
B12 0.0162(9) 0.0330(14) 0.0145(10) 0.0018(9) 0.0056(8) 0.0013(9)
B13 0.0169(9) 0.0194(12) 0.0220(11) 0.0056(9) 0.0034(8) -0.0025(9)
C40 0.0249(10) 0.0232(11) 0.0250(11) 0.0079(9) 0.0058(8) -0.0071(9)
C41 0.0282(11) 0.0262(13) 0.0479(15) -0.0019(11) 0.0250(11) -0.0068(10)
C42 0.0134(9) 0.0223(12) 0.0590(17) 0.0075(11) 0.0037(10) -0.0040(8)
C43 0.0322(12) 0.0250(12) 0.0249(11) 0.0032(9) -0.0056(9) -0.0142(10)
C44 0.0299(11) 0.0125(10) 0.0323(12) -0.0026(9) 0.0081(9) -0.0043(8)
C50 0.0303(12) 0.0603(19) 0.0133(10) 0.0043(11) -0.0036(9) -0.0128(12)
C51 0.0234(10) 0.0548(18) 0.0214(11) -0.0044(11) -0.0022(8) 0.0147(11)
C52 0.0212(11) 0.082(2) 0.0245(12) 0.0106(14) -0.0035(9) -0.0235(13)
C53 0.062(2) 0.0236(14) 0.056(2) -0.0091(14) -0.0399(16) -0.0051(14)
C54 0.0216(11) 0.089(3) 0.0265(13) -0.0338(15) -0.0040(9) 0.0098(14)

loop_
_atom_type_symbol
_atom_type_description
_atom_type_scat_dispersion_real
_atom_type_scat_dispersion_imag
_atom_type_scat_source
C C 0.0033 0.0016 'International Tables Vol C Tables 4.2.6.8 and 6.1.1.4'
H H 0.0000 0.0000 'International Tables Vol C Tables 4.2.6.8 and 6.1.1.4'
B B 0.0013 0.0007 'International Tables Vol C Tables 4.2.6.8 and 6.1.1.4'
Co Co 0.3494 0.9721 'International Tables Vol C Tables 4.2.6.8 and 6.1.1.4'

loop_
_geom_angle_atom_site_label_1
_geom_angle_atom_site_label_2
_geom_angle_atom_site_label_3
_geom_angle
C43 Co4 C42 40.30(11)
C43 Co4 C44 40.54(9)
C42 Co4 C44 67.73(9)
C43 Co4 C41 67.45(11)
C42 Co4 C41 40.08(11)
C44 Co4 C41 67.22(10)
C43 Co4 C40 67.25(9)
C42 Co4 C40 67.24(9)
C44 Co4 C40 39.63(9)
C41 Co4 C40 39.95(9)
C43 Co4 B10 92.07(9)
C42 Co4 B10 106.00(10)
C44 Co4 B10 115.83(9)
C41 Co4 B10 144.60(10)
C40 Co4 B10 155.42(9)
C43 Co4 B1 159.59(10)
C42 Co4 B1 130.91(11)
C44 Co4 B1 123.30(11)
C41 Co4 B1 95.84(10)
C40 Co4 B1 92.45(10)
B10 Co4 B1 108.18(10)
C43 Co4 C3B 146.8(4)
C42 Co4 C3B 108.1(3)
C44 Co4 C3B 155.76(14)
C41 Co4 C3B 93.9(3)
C40 Co4 C3B 116.17(14)
B10 Co4 C3B 88.40(14)
B1 Co4 C3B 40.4(3)
C43 Co4 B6 104.82(10)
C42 Co4 B6 142.20(10)
C44 Co4 B6 94.50(9)
C41 Co4 B6 159.73(10)
C40 Co4 B6 120.01(10)
B10 Co4 B6 50.51(9)
B1 Co4 B6 86.87(10)
C3B Co4 B6 101.0(3)
C43 Co4 B7 114.81(9)
C42 Co4 B7 94.59(9)
C44 Co4 B7 155.11(9)
C41 Co4 B7 110.95(9)
C40 Co4 B7 149.81(9)
B10 Co4 B7 50.40(9)
B1 Co4 B7 81.43(11)
C3B Co4 B7 44.65(18)
B6 Co4 B7 89.32(9)
C43 Co4 C2 139.66(10)
C42 Co4 C2 167.36(9)
C44 Co4 C2 105.43(9)
C41 Co4 C2 127.98(10)
C40 Co4 C2 100.57(9)
B10 Co4 C2 86.50(8)
B1 Co4 C2 43.05(10)
C3B Co4 C2 73.5(3)
B6 Co4 C2 46.24(8)
B7 Co4 C2 94.96(9)
C53 Co5 C52 40.76(14)
C53 Co5 C54 40.39(14)
C52 Co5 C54 67.46(11)
C53 Co5 C51 67.06(12)
C52 Co5 C51 39.52(12)
C54 Co5 C51 66.14(10)
C53 Co5 C50 66.69(12)
C52 Co5 C50 66.35(10)
C54 Co5 C50 39.03(12)
C51 Co5 C50 39.06(10)
C53 Co5 B11 100.88(13)
C52 Co5 B11 93.86(10)
C54 Co5 B11 137.73(13)
C51 Co5 B11 122.50(10)
C50 Co5 B11 159.94(9)
C53 Co5 B9 135.82(15)
C52 Co5 B9 101.09(11)
C54 Co5 B9 163.99(10)
C51 Co5 B9 97.87(9)
C50 Co5 B9 126.99(11)
B11 Co5 B9 50.94(10)
C53 Co5 B1 135.28(15)
C52 Co5 B1 157.10(11)
C54 Co5 B1 98.24(12)
C51 Co5 B1 119.09(12)
C50 Co5 B1 91.18(10)
B11 Co5 B1 108.23(9)
B9 Co5 B1 88.74(10)
C53 Co5 C3A 106.2(7)
C52 Co5 C3A 146.0(8)
C54 Co5 C3A 91.7(4)
C51 Co5 C3A 153.3(3)
C50 Co5 C3A 114.2(3)
B11 Co5 C3A 83.8(3)
B9 Co5 C3A 103.5(4)
B1 Co5 C3A 46.5(8)
C53 Co5 C2 169.86(11)
C52 Co5 C2 134.30(12)
C54 Co5 C2 132.74(12)
C51 Co5 C2 103.92(11)
C50 Co5 C2 103.47(10)
B11 Co5 C2 87.85(9)
B9 Co5 C2 47.65(9)
B1 Co5 C2 43.99(11)
C3A Co5 C2 79.6(7)
C53 Co5 B8 94.78(11)
C52 Co5 B8 120.79(12)
C54 Co5 B8 105.99(11)
C51 Co5 B8 159.97(12)
C50 Co5 B8 142.47(11)
B11 Co5 B8 50.22(10)
B9 Co5 B8 89.40(9)
B1 Co5 B8 79.52(12)
C3A Co5 B8 37.4(6)
C2 Co5 B8 94.79(10)
C3B B1 C2 117.0(2)
C3B B1 C3A 23.0(3)
C2 B1 C3A 114.0(4)
C3B B1 Co4 70.4(5)
C2 B1 Co4 72.67(13)
C3A B1 Co4 89.8(6)
C3B B1 Co5 89.0(6)
C2 B1 Co5 69.23(13)
C3A B1 Co5 67.7(6)
Co4 B1 Co5 120.98(12)
C3B B1 H1 122.8(15)
C2 B1 H1 119.3(15)
C3A B1 H1 124.7(15)
Co4 B1 H1 118.6(15)
Co5 B1 H1 119.0(15)
B1 C2 B6 123.12(19)
B1 C2 B9 125.8(2)
B6 C2 B9 63.61(13)
B1 C2 Co5 66.78(13)
B6 C2 Co5 117.23(15)
B9 C2 Co5 65.04(11)
B1 C2 Co4 64.29(12)
B6 C2 Co4 63.71(11)
B9 C2 Co4 116.36(14)
Co5 C2 Co4 113.85(11)
B1 C2 H2 113.0(15)
B6 C2 H2 112.1(15)
B9 C2 H2 110.5(15)
Co5 C2 H2 118.0(15)
Co4 C2 H2 120.5(15)
B8 C3A B1 126.4(6)
B8 C3A B7 67.4(4)
B1 C3A B7 104.0(13)
B8 C3A Co5 72.3(6)
B1 C3A Co5 65.7(3)
B7 C3A Co5 117.2(4)
B8 C3A H3B 137(2)
B1 C3A H3B 96(2)
B7 C3A H3B 97.0(16)
Co5 C3A H3B 143.8(15)
B1 C3B B7 128.7(4)
B1 C3B B8 110.9(8)
B7 C3B B8 63.4(2)
B1 C3B Co4 69.1(3)
B7 C3B Co4 69.2(4)
B8 C3B Co4 114.9(2)
B1 C3B H3B 114.7(16)
B7 C3B H3B 115.8(17)
B8 C3B H3B 105.4(17)
Co4 C3B H3B 135.1(19)
C2 B6 B12 109.50(17)
C2 B6 B10 115.14(17)
B12 B6 B10 59.52(13)
C2 B6 B9 58.36(13)
B12 B6 B9 59.41(13)
B10 B6 B9 107.80(17)
C2 B6 Co4 70.05(11)
B12 B6 Co4 115.92(14)
B10 B6 Co4 64.02(10)
B9 B6 Co4 117.36(14)
C2 B6 H6 111.8(13)
B12 B6 H6 121.8(13)
B10 B6 H6 128.2(13)
B9 B6 H6 114.7(13)
Co4 B6 H6 115.7(13)
C3B B7 B13 117.1(5)
C3B B7 B10 117.1(2)
B13 B7 B10 59.39(13)
C3B B7 B8 64.1(5)
B13 B7 B8 59.44(14)
B10 B7 B8 106.15(16)
C3B B7 C3A 20.7(5)
B13 B7 C3A 100.4(6)
B10 B7 C3A 121.0(4)
B8 B7 C3A 43.9(8)
C3B B7 Co4 66.2(3)
B13 B7 Co4 113.93(14)
B10 B7 Co4 62.87(11)
B8 B7 Co4 113.20(15)
C3A B7 Co4 83.4(9)
C3B B7 H7 116.6(13)
B13 B7 H7 114.2(13)
B10 B7 H7 120.0(12)
B8 B7 H7 120.0(13)
C3A B7 H7 118.8(13)
Co4 B7 H7 120.8(13)
C3A B8 B13 122.8(9)
C3A B8 B11 124.4(6)
B13 B8 B11 59.44(14)
C3A B8 B7 68.6(7)
B13 B8 B7 58.84(13)
B11 B8 B7 107.53(17)
C3A B8 C3B 16.9(6)
B13 B8 C3B 106.1(4)
B11 B8 C3B 120.5(2)
B7 B8 C3B 52.4(4)
C3A B8 Co5 70.3(3)
B13 B8 Co5 114.15(15)
B11 B8 Co5 62.88(11)
B7 B8 Co5 116.66(16)
C3B B8 Co5 78.2(4)
C3A B8 H8 105.4(17)
B13 B8 H8 118.2(14)
B11 B8 H8 121.3(15)
B7 B8 H8 118.9(14)
C3B B8 H8 115.9(15)
Co5 B8 H8 117.1(14)
C2 B9 B12 109.59(16)
C2 B9 B11 113.09(17)
B12 B9 B11 59.78(14)
C2 B9 B6 58.03(13)
B12 B9 B6 59.85(13)
B11 B9 B6 107.06(15)
C2 B9 Co5 67.31(11)
B12 B9 Co5 116.04(15)
B11 B9 Co5 64.19(11)
B6 B9 Co5 114.67(13)
C2 B9 H9 117.1(13)
B12 B9 H9 116.8(13)
B11 B9 H9 126.0(13)
B6 B9 H9 115.4(13)
Co5 B9 H9 119.8(13)
B12 B10 B13 59.70(14)
B12 B10 B6 59.94(13)
B13 B10 B6 108.45(16)
B12 B10 B7 109.43(16)
B13 B10 B7 59.42(13)
B6 B10 B7 112.90(16)
B12 B10 Co4 117.53(14)
B13 B10 Co4 117.22(14)
B6 B10 Co4 65.47(10)
B7 B10 Co4 66.73(10)
B12 B10 H10 118.9(12)
B13 B10 H10 119.9(12)
B6 B10 H10 120.6(12)
B7 B10 H10 120.2(12)
Co4 B10 H10 113.5(12)
B13 B11 B12 59.55(14)
B13 B11 B9 108.64(17)
B12 B11 B9 59.45(13)
B13 B11 B8 59.94(13)
B12 B11 B8 108.78(16)
B9 B11 B8 112.42(17)
B13 B11 Co5 117.98(14)
B12 B11 Co5 116.34(15)
B9 B11 Co5 64.87(11)
B8 B11 Co5 66.90(12)
B13 B11 H11 116.6(13)
B12 B11 H11 118.5(13)
B9 B11 H11 122.7(13)
B8 B11 H11 119.7(13)
Co5 B11 H11 116.1(13)
B13 B12 B9 110.23(16)
B13 B12 B10 60.19(13)
B9 B12 B10 109.71(16)
B13 B12 B11 60.18(14)
B9 B12 B11 60.77(13)
B10 B12 B11 107.93(16)
B13 B12 B6 109.33(16)
B9 B12 B6 60.75(13)
B10 B12 B6 60.55(13)
B11 B12 B6 108.54(16)
B13 B12 H12 123.2(13)
B9 B12 H12 117.5(13)
B10 B12 H12 123.1(13)
B11 B12 H12 121.6(13)
B6 B12 H12 119.6(13)
B12 B13 B10 60.11(14)
B12 B13 B7 111.23(17)
B10 B13 B7 61.19(13)
B12 B13 B11 60.28(14)
B10 B13 B11 107.94(17)
B7 B13 B11 110.83(17)
B12 B13 B8 109.93(17)
B10 B13 B8 109.32(17)
B7 B13 B8 61.72(14)
B11 B13 B8 60.63(14)
B12 B13 H13 121.6(13)
B10 B13 H13 121.8(13)
B7 B13 H13 118.0(13)
B11 B13 H13 121.9(13)
B8 B13 H13 119.8(13)
C44 C40 C41 108.3(2)
C44 C40 Co4 69.52(12)
C41 C40 Co4 69.61(13)
C44 C40 H40 125.9
C41 C40 H40 125.9
Co4 C40 H40 126.6
C42 C41 C40 107.8(2)
C42 C41 Co4 69.12(13)
C40 C41 Co4 70.44(12)
C42 C41 H41 126.1
C40 C41 H41 126.1
Co4 C41 H41 125.9
C43 C42 C41 108.0(2)
C43 C42 Co4 69.50(13)
C41 C42 Co4 70.81(13)
C43 C42 H42 126.0
C41 C42 H42 126.0
Co4 C42 H42 125.3
C42 C43 C44 108.2(2)
C42 C43 Co4 70.20(13)
C44 C43 Co4 70.68(12)
C42 C43 H43 125.9
C44 C43 H43 125.9
Co4 C43 H43 124.8
C40 C44 C43 107.7(2)
C40 C44 Co4 70.85(13)
C43 C44 Co4 68.79(12)
C40 C44 H44 126.2
C43 C44 H44 126.2
Co4 C44 H44 125.8
C54 C50 C51 108.9(3)
C54 C50 Co5 69.86(14)
C51 C50 Co5 69.96(13)
C54 C50 H50 125.6
C51 C50 H50 125.6
Co5 C50 H50 126.2
C50 C51 C52 108.5(3)
C50 C51 Co5 70.98(13)
C52 C51 Co5 68.91(13)
C50 C51 H51 125.7
C52 C51 H51 125.7
Co5 C51 H51 125.9
C51 C52 C53 107.7(2)
C51 C52 Co5 71.57(14)
C53 C52 Co5 69.26(14)
C51 C52 H52 126.2
C53 C52 H52 126.2
Co5 C52 H52 124.6
C54 C53 C52 107.3(3)
C54 C53 Co5 71.35(16)
C52 C53 Co5 69.98(16)
C54 C53 H53 126.3
C52 C53 H53 126.3
Co5 C53 H53 124.0
C50 C54 C53 107.6(2)
C50 C54 Co5 71.11(14)
C53 C54 Co5 68.26(15)
C50 C54 H54 126.2
C53 C54 H54 126.2
Co5 C54 H54 126.0

loop_
_geom_bond_atom_site_label_1
_geom_bond_atom_site_label_2
_geom_bond_distance
Co4 C43 2.032(2)
Co4 C42 2.041(2)
Co4 C44 2.057(2)
Co4 C41 2.063(2)
Co4 C40 2.074(2)
Co4 B10 2.082(2)
Co4 B1 2.085(2)
Co4 C3B 2.103(10)
Co4 B6 2.107(2)
Co4 B7 2.149(2)
Co4 C2 2.210(2)
Co5 C53 2.018(3)
Co5 C52 2.027(2)
Co5 C54 2.058(2)
Co5 C51 2.061(2)
Co5 C50 2.074(2)
Co5 B11 2.078(2)
Co5 B9 2.090(2)
Co5 B1 2.090(2)
Co5 C3A 2.122(9)
Co5 C2 2.127(2)
Co5 B8 2.148(3)
B1 C3B 1.448(8)
B1 C2 1.580(4)
B1 C3A 1.66(2)
B1 H1 1.01(3)
C2 B6 1.698(3)
C2 B9 1.704(3)
C2 H2 1.00(3)
C3A B8 1.37(2)
C3A B7 1.838(10)
C3A H3B 1.16(3)
C3B B7 1.616(9)
C3B B8 1.834(10)
C3B H3B 1.06(3)
B6 B12 1.777(3)
B6 B10 1.788(3)
B6 B9 1.793(3)
B6 H6 1.05(2)
B7 B13 1.771(3)
B7 B10 1.803(3)
B7 B8 1.823(3)
B7 H7 1.10(2)
B8 B13 1.782(4)
B8 B11 1.795(4)
B8 H8 1.06(3)
B9 B12 1.769(3)
B9 B11 1.793(4)
B9 H9 1.05(2)
B10 B12 1.769(3)
B10 B13 1.771(3)
B10 H10 1.11(2)
B11 B13 1.773(3)
B11 B12 1.775(4)
B11 H11 1.08(2)
B12 B13 1.762(4)
B12 H12 1.07(2)
B13 H13 1.06(2)
C40 C44 1.400(3)
C40 C41 1.413(3)
C40 H40 0.9500
C41 C42 1.406(4)
C41 H41 0.9500
C42 C43 1.403(4)
C42 H42 0.9500
C43 C44 1.416(3)
C43 H43 0.9500
C44 H44 0.9500
C50 C54 1.381(4)
C50 C51 1.383(4)
C50 H50 0.9500
C51 C52 1.383(4)
C51 H51 0.9500
C52 C53 1.409(5)
C52 H52 0.9500
C53 C54 1.408(5)
C53 H53 0.9500
C54 H54 0.9500
